data_7049589
loop_
_publ_author_name
'Xu, Yang'
'Wang, Min'
'Wei, Donghui'
'Tian, Rongqiang'
'Duan, Zheng'
'Mathey, Fran\,cois'

_publ_section_title
;
 An approach to 7-aza-1-phosphanorbornane complexes: strain promoted
 rearrangement of 1-iminylphosphirane complexes and cycloaddition with
 olefins.
;
_journal_issue 17
_journal_name_full 'Dalton transactions (Cambridge, England : 2003)'
_journal_page_first 5523
_journal_page_last 5526
_journal_paper_doi 10.1039/c9dt00838a
_journal_volume 48
_journal_year 2019
_chemical_formula_moiety 'C25 H21 Au Cl N2 O2 P, C H2 Cl2'
_chemical_formula_sum 'C26 H23 Au Cl3 N2 O2 P'
_chemical_formula_weight 729.75
_space_group_crystal_system monoclinic
_space_group_IT_number 14
_space_group_name_Hall '-P 2yn'
_space_group_name_H-M_alt 'P 1 21/n 1'
_symmetry_space_group_name_Hall '-P 2yn'
_symmetry_space_group_name_H-M 'P 1 21/n 1'
_atom_sites_solution_hydrogens geom
_atom_sites_solution_primary direct
_audit_creation_date 2018-11-16
_audit_creation_method
;
Olex2 1.2
(compiled 2018.05.29 svn.r3508 for OlexSys, GUI svn.r5506)
;
_audit_update_record
;
2018-11-19 deposited with the CCDC.    2019-04-04 downloaded from the CCDC.
;
_cell_angle_alpha 90
_cell_angle_beta 92.6420(15)
_cell_angle_gamma 90
_cell_formula_units_Z 4
_cell_length_a 11.98190(18)
_cell_length_b 10.06167(17)
_cell_length_c 22.0504(4)
_cell_measurement_reflns_used 4770
_cell_measurement_temperature 293(2)
_cell_measurement_theta_max 70.9650
_cell_measurement_theta_min 4.1000
_cell_volume 2655.52(8)
_computing_cell_refinement
;
CrysAlisPro, Agilent Technologies,
Version 1.171.37.35 (release 13-08-2014 CrysAlis171 .NET)
(compiled Aug 13 2014,18:06:01)
;
_computing_data_collection
;
CrysAlisPro, Agilent Technologies,
Version 1.171.37.35 (release 13-08-2014 CrysAlis171 .NET)
(compiled Aug 13 2014,18:06:01)
;
_computing_data_reduction
;
CrysAlisPro, Agilent Technologies,
Version 1.171.37.35 (release 13-08-2014 CrysAlis171 .NET)
(compiled Aug 13 2014,18:06:01)
;
_computing_molecular_graphics 'Olex2 (Dolomanov et al., 2009)'
_computing_publication_material 'Olex2 (Dolomanov et al., 2009)'
_computing_structure_refinement 'ShelXL (Sheldrick, 2015)'
_computing_structure_solution 'ShelXS (Sheldrick, 2008)'
_diffrn_ambient_temperature 293(2)
_diffrn_detector 'CCD plate'
_diffrn_detector_area_resol_mean 16.2312
_diffrn_detector_type Eos
_diffrn_measured_fraction_theta_full 1.000
_diffrn_measured_fraction_theta_max 1.000
_diffrn_measurement_details
;
#__ type_ start__ end____ width___ exp.time_
  1 omega  -57.00  -12.00   1.0000    1.0000
omega____ theta____ kappa____ phi______ frames
    -      -33.5000  -77.0000 -180.0000 45

#__ type_ start__ end____ width___ exp.time_
  2 omega  -79.00  -33.00   1.0000    1.0000
omega____ theta____ kappa____ phi______ frames
    -      -33.5000  178.0000  150.0000 46

#__ type_ start__ end____ width___ exp.time_
  3 omega  -60.00  -33.00   1.0000    1.0000
omega____ theta____ kappa____ phi______ frames
    -      -33.5000  178.0000  -30.0000 27

#__ type_ start__ end____ width___ exp.time_
  4 omega   79.00  108.00   1.0000    1.0000
omega____ theta____ kappa____ phi______ frames
    -       36.4734  178.0000   30.0000 29

#__ type_ start__ end____ width___ exp.time_
  5 omega   55.00  105.00   1.0000    1.0000
omega____ theta____ kappa____ phi______ frames
    -       36.4734   57.0000   60.0000 50

#__ type_ start__ end____ width___ exp.time_
  6 omega   23.00   50.00   1.0000    1.0000
omega____ theta____ kappa____ phi______ frames
    -       36.4734   57.0000   60.0000 27

#__ type_ start__ end____ width___ exp.time_
  7 omega   35.00   61.00   1.0000    1.0000
omega____ theta____ kappa____ phi______ frames
    -       36.4734  -99.0000  -30.0000 26

#__ type_ start__ end____ width___ exp.time_
  8 omega   64.00   90.00   1.0000    1.0000
omega____ theta____ kappa____ phi______ frames
    -       36.4734  178.0000  150.0000 26

#__ type_ start__ end____ width___ exp.time_
  9 omega   61.00  104.00   1.0000    1.0000
omega____ theta____ kappa____ phi______ frames
    -       36.4734  178.0000   60.0000 43

#__ type_ start__ end____ width___ exp.time_
 10 omega   60.00  110.00   1.0000    1.0000
omega____ theta____ kappa____ phi______ frames
    -       36.4734  178.0000 -180.0000 50

#__ type_ start__ end____ width___ exp.time_
 11 omega  -31.00   33.00   1.0000    1.0000
omega____ theta____ kappa____ phi______ frames
    -       36.4734  -77.0000  120.0000 64

#__ type_ start__ end____ width___ exp.time_
 12 omega   18.00   64.00   1.0000    1.0000
omega____ theta____ kappa____ phi______ frames
    -       36.4734   37.0000  -90.0000 46

#__ type_ start__ end____ width___ exp.time_
 13 omega   48.00   88.00   1.0000    2.5000
omega____ theta____ kappa____ phi______ frames
    -      108.0000  -30.0000 -150.0000 40

#__ type_ start__ end____ width___ exp.time_
 14 omega   43.00  136.00   1.0000    2.5000
omega____ theta____ kappa____ phi______ frames
    -      108.0000  -77.0000 -120.0000 93

#__ type_ start__ end____ width___ exp.time_
 15 omega   45.00   79.00   1.0000    2.5000
omega____ theta____ kappa____ phi______ frames
    -      108.0000  -30.0000  -30.0000 34

#__ type_ start__ end____ width___ exp.time_
 16 omega   40.00   87.00   1.0000    2.5000
omega____ theta____ kappa____ phi______ frames
    -      108.0000  -45.0000  -90.0000 47

#__ type_ start__ end____ width___ exp.time_
 17 omega   62.00   91.00   1.0000    2.5000
omega____ theta____ kappa____ phi______ frames
    -      108.0000  -30.0000   60.0000 29

#__ type_ start__ end____ width___ exp.time_
 18 omega   38.00   70.00   1.0000    2.5000
omega____ theta____ kappa____ phi______ frames
    -      108.0000 -111.0000 -120.0000 32

#__ type_ start__ end____ width___ exp.time_
 19 omega  117.00  143.00   1.0000    2.5000
omega____ theta____ kappa____ phi______ frames
    -      108.0000  111.0000   90.0000 26

#__ type_ start__ end____ width___ exp.time_
 20 omega   81.00  172.00   1.0000    2.5000
omega____ theta____ kappa____ phi______ frames
    -      108.0000   77.0000    0.0000 91

#__ type_ start__ end____ width___ exp.time_
 21 omega   40.00   98.00   1.0000    2.5000
omega____ theta____ kappa____ phi______ frames
    -      108.0000  -45.0000   30.0000 58

#__ type_ start__ end____ width___ exp.time_
 22 omega   67.00   93.00   1.0000    2.5000
omega____ theta____ kappa____ phi______ frames
    -      108.0000  -45.0000   60.0000 26

#__ type_ start__ end____ width___ exp.time_
 23 omega   89.00  149.00   1.0000    2.5000
omega____ theta____ kappa____ phi______ frames
    -      108.0000   61.0000   60.0000 60
;
_diffrn_measurement_device 'four-circle diffractometer'
_diffrn_measurement_device_type 'Xcalibur, Eos, Gemini'
_diffrn_measurement_method '\w scans'
_diffrn_orient_matrix_UB_11 0.0716697000
_diffrn_orient_matrix_UB_12 -0.0801020000
_diffrn_orient_matrix_UB_13 0.0468366000
_diffrn_orient_matrix_UB_21 0.0806934000
_diffrn_orient_matrix_UB_22 0.1185659000
_diffrn_orient_matrix_UB_23 0.0080962000
_diffrn_orient_matrix_UB_31 -0.0701039000
_diffrn_orient_matrix_UB_32 0.0545880000
_diffrn_orient_matrix_UB_33 0.0512957000
_diffrn_radiation_monochromator graphite
_diffrn_radiation_probe x-ray
_diffrn_radiation_type CuK\a
_diffrn_radiation_wavelength 1.54184
_diffrn_reflns_av_R_equivalents 0.0401
_diffrn_reflns_av_unetI/netI 0.0497
_diffrn_reflns_Laue_measured_fraction_full 1.000
_diffrn_reflns_Laue_measured_fraction_max 1.000
_diffrn_reflns_limit_h_max 10
_diffrn_reflns_limit_h_min -14
_diffrn_reflns_limit_k_max 12
_diffrn_reflns_limit_k_min -10
_diffrn_reflns_limit_l_max 26
_diffrn_reflns_limit_l_min -26
_diffrn_reflns_number 10631
_diffrn_reflns_point_group_measured_fraction_full 1.000
_diffrn_reflns_point_group_measured_fraction_max 1.000
_diffrn_reflns_theta_full 67.063
_diffrn_reflns_theta_max 67.063
_diffrn_reflns_theta_min 4.014
_diffrn_source 'Enhance (Cu) X-ray Source'
_exptl_absorpt_coefficient_mu 13.979
_exptl_absorpt_correction_T_max 0.324
_exptl_absorpt_correction_T_min 0.111
_exptl_absorpt_correction_type gaussian
_exptl_absorpt_process_details
;
CrysAlisPro, Agilent Technologies,
Version 1.171.37.35 (release 13-08-2014 CrysAlis171 .NET)
(compiled Aug 13 2014,18:06:01)
Numerical absorption correction based on gaussian integration over
            a multifaceted crystal model
Empirical absorption correction using spherical harmonics,
 implemented in SCALE3 ABSPACK scaling algorithm.
;
_exptl_crystal_colour colourless
_exptl_crystal_colour_primary colourless
_exptl_crystal_density_diffrn 1.825
_exptl_crystal_description prism
_exptl_crystal_F_000 1416
_exptl_crystal_size_max 0.3373
_exptl_crystal_size_mid 0.1794
_exptl_crystal_size_min 0.1599
_refine_diff_density_max 0.556
_refine_diff_density_min -1.555
_refine_diff_density_rms 0.161
_refine_ls_extinction_method none
_refine_ls_goodness_of_fit_ref 1.044
_refine_ls_hydrogen_treatment constr
_refine_ls_matrix_type full
_refine_ls_number_parameters 316
_refine_ls_number_reflns 4731
_refine_ls_number_restraints 0
_refine_ls_restrained_S_all 1.044
_refine_ls_R_factor_all 0.0476
_refine_ls_R_factor_gt 0.0383
_refine_ls_shift/su_max 0.001
_refine_ls_shift/su_mean 0.000
_refine_ls_structure_factor_coef Fsqd
_refine_ls_weighting_details 'w=1/[\s^2^(Fo^2^)+(0.0523P)^2^] where P=(Fo^2^+2Fc^2^)/3'
_refine_ls_weighting_scheme calc
_refine_ls_wR_factor_gt 0.0950
_refine_ls_wR_factor_ref 0.1032
_reflns_Friedel_coverage 0.000
_reflns_number_gt 3952
_reflns_number_total 4731
_reflns_threshold_expression 'I > 2\s(I)'
_cod_data_source_file c9dt00838a2.cif
_cod_data_source_block 201811447
_cod_depositor_comments 'Adding full bibliography for 7049588--7049591.cif.'
_cod_original_cell_volume 2655.53(8)
_cod_database_code 7049589
_shelx_shelxl_version_number 2014/7
_chemical_oxdiff_formula C26H23O2N2Au1Cl3P1
_shelx_space_group_comment
;
The symmetry employed for this shelxl refinement is uniquely defined
by the following loop, which should always be used as a source of
symmetry information in preference to the above space-group names.
They are only intended as comments.
;
_reflns_odcompleteness_completeness 99.96
_reflns_odcompleteness_iscentric 1
_reflns_odcompleteness_theta 66.97
_olex2_refinement_description
;
1. Fixed Uiso
 At 1.2 times of:
  All C(H) groups, All C(H,H) groups
2.a Ternary CH refined with riding coordinates:
 C2(H2), C3(H3)
2.b Secondary CH2 refined with riding coordinates:
 C5(H5A,H5B), C6(H6A,H6B), C26(H26A,H26B)
2.c Aromatic/amide H refined with riding coordinates:
 C9(H9), C10(H10), C11(H11), C12(H12), C13(H13), C15(H15), C16(H16), C17(H17),
 C18(H18), C19(H19), C21(H21), C22(H22), C23(H23), C24(H24), C25(H25)
;
_olex2_date_sample_data_collection 1542348661.19
_olex2_submission_special_instructions 'No special instructions were received'

loop_
_space_group_symop_operation_xyz
'x, y, z'
'-x+1/2, y+1/2, -z+1/2'
'-x, -y, -z'
'x-1/2, -y-1/2, z-1/2'

loop_
_atom_site_label
_atom_site_type_symbol
_atom_site_fract_x
_atom_site_fract_y
_atom_site_fract_z
_atom_site_U_iso_or_equiv
_atom_site_adp_type
_atom_site_occupancy
_atom_site_site_symmetry_order
_atom_site_calc_flag
_atom_site_refinement_flags_posn
Au1 Au 0.47237(2) 0.16765(2) 0.48783(2) 0.04019(10) Uani 1 1 d .
C1 C 0.3475(4) 0.4154(6) 0.2777(3) 0.0356(12) Uani 1 1 d .
C2 C 0.2897(4) 0.2934(6) 0.3023(2) 0.0333(11) Uani 1 1 d .
H2 H 0.2502 0.2448 0.2693 0.040 Uiso 1 1 calc R
C3 C 0.3865(4) 0.2080(5) 0.3308(2) 0.0324(11) Uani 1 1 d .
H3 H 0.3912 0.1206 0.3115 0.039 Uiso 1 1 calc R
C4 C 0.4915(5) 0.2900(6) 0.3236(3) 0.0361(12) Uani 1 1 d .
C5 C 0.2222(5) 0.1001(6) 0.3994(3) 0.0403(13) Uani 1 1 d .
H5A H 0.2343 0.0213 0.3752 0.048 Uiso 1 1 calc R
H5B H 0.1937 0.0735 0.4381 0.048 Uiso 1 1 calc R
C6 C 0.1417(5) 0.1967(6) 0.3659(3) 0.0367(12) Uani 1 1 d .
H6A H 0.0784 0.2155 0.3904 0.044 Uiso 1 1 calc R
H6B H 0.1141 0.1580 0.3278 0.044 Uiso 1 1 calc R
C7 C 0.2079(4) 0.3280(5) 0.3537(2) 0.0301(11) Uani 1 1 d .
C8 C 0.1342(5) 0.4470(6) 0.3405(2) 0.0351(11) Uani 1 1 d .
C9 C 0.1644(6) 0.5754(6) 0.3566(3) 0.0485(15) Uani 1 1 d .
H9 H 0.2341 0.5911 0.3755 0.058 Uiso 1 1 calc R
C10 C 0.0921(8) 0.6810(7) 0.3448(4) 0.063(2) Uani 1 1 d .
H10 H 0.1114 0.7661 0.3581 0.075 Uiso 1 1 calc R
C11 C -0.0071(7) 0.6595(9) 0.3138(4) 0.070(3) Uani 1 1 d .
H11 H -0.0549 0.7304 0.3050 0.084 Uiso 1 1 calc R
C12 C -0.0363(6) 0.5358(9) 0.2960(4) 0.066(2) Uani 1 1 d .
H12 H -0.1041 0.5220 0.2747 0.080 Uiso 1 1 calc R
C13 C 0.0335(5) 0.4293(8) 0.3091(3) 0.0494(16) Uani 1 1 d .
H13 H 0.0121 0.3445 0.2964 0.059 Uiso 1 1 calc R
C14 C 0.5357(4) 0.5173(6) 0.2860(3) 0.0405(13) Uani 1 1 d .
C15 C 0.5379(8) 0.6217(9) 0.3253(4) 0.072(2) Uani 1 1 d .
H15 H 0.4904 0.6234 0.3575 0.086 Uiso 1 1 calc R
C16 C 0.6117(9) 0.7253(10) 0.3168(5) 0.087(3) Uani 1 1 d .
H16 H 0.6145 0.7957 0.3441 0.104 Uiso 1 1 calc R
C17 C 0.6799(7) 0.7262(8) 0.2694(5) 0.071(2) Uani 1 1 d .
H17 H 0.7282 0.7971 0.2639 0.085 Uiso 1 1 calc R
C18 C 0.6769(6) 0.6244(9) 0.2310(5) 0.071(2) Uani 1 1 d .
H18 H 0.7243 0.6243 0.1988 0.086 Uiso 1 1 calc R
C19 C 0.6039(6) 0.5172(7) 0.2380(4) 0.0559(17) Uani 1 1 d .
H19 H 0.6019 0.4471 0.2105 0.067 Uiso 1 1 calc R
C20 C 0.2589(4) 0.4068(5) 0.4637(2) 0.0319(11) Uani 1 1 d .
C21 C 0.3385(6) 0.4856(7) 0.4927(3) 0.0491(15) Uani 1 1 d .
H21 H 0.4054 0.5026 0.4744 0.059 Uiso 1 1 calc R
C22 C 0.3196(7) 0.5397(8) 0.5489(3) 0.0622(19) Uani 1 1 d .
H22 H 0.3748 0.5903 0.5689 0.075 Uiso 1 1 calc R
C23 C 0.2202(8) 0.5190(8) 0.5752(3) 0.068(2) Uani 1 1 d .
H23 H 0.2086 0.5539 0.6135 0.082 Uiso 1 1 calc R
C24 C 0.1370(7) 0.4467(9) 0.5454(3) 0.067(2) Uani 1 1 d .
H24 H 0.0682 0.4359 0.5626 0.081 Uiso 1 1 calc R
C25 C 0.1566(6) 0.3906(8) 0.4900(3) 0.0527(16) Uani 1 1 d .
H25 H 0.1007 0.3412 0.4698 0.063 Uiso 1 1 calc R
Cl1 Cl 0.59375(17) 0.15876(18) 0.57131(9) 0.0643(5) Uani 1 1 d .
N1 N 0.4604(4) 0.4086(5) 0.2953(2) 0.0339(10) Uani 1 1 d .
N2 N 0.2880(4) 0.3489(4) 0.4068(2) 0.0305(9) Uani 1 1 d .
O1 O 0.3054(3) 0.5026(5) 0.2482(2) 0.0508(11) Uani 1 1 d .
O2 O 0.5854(3) 0.2585(4) 0.3383(2) 0.0450(10) Uani 1 1 d .
P1 P 0.35051(11) 0.19586(14) 0.41036(6) 0.0322(3) Uani 1 1 d .
C26 C 0.2120(12) 0.8828(14) 0.5537(6) 0.113(4) Uani 1 1 d .
H26A H 0.2763 0.8662 0.5297 0.135 Uiso 1 1 calc R
H26B H 0.2178 0.8261 0.5893 0.135 Uiso 1 1 calc R
Cl2 Cl 0.2117(5) 1.0503(4) 0.57657(17) 0.1574(18) Uani 1 1 d .
Cl3 Cl 0.0922(3) 0.8450(4) 0.5117(2) 0.1364(14) Uani 1 1 d .

loop_
_atom_site_aniso_label
_atom_site_aniso_U_11
_atom_site_aniso_U_22
_atom_site_aniso_U_33
_atom_site_aniso_U_23
_atom_site_aniso_U_13
_atom_site_aniso_U_12
Au1 0.03869(15) 0.04319(16) 0.03796(16) 0.00188(10) -0.00613(10) 0.00693(10)
C1 0.031(3) 0.041(3) 0.035(3) 0.004(2) 0.005(2) 0.000(2)
C2 0.031(3) 0.038(3) 0.031(3) -0.001(2) 0.003(2) -0.003(2)
C3 0.034(3) 0.028(2) 0.034(3) -0.002(2) 0.002(2) -0.001(2)
C4 0.036(3) 0.039(3) 0.034(3) -0.009(2) 0.004(2) 0.004(2)
C5 0.030(3) 0.043(3) 0.047(3) 0.012(3) 0.000(2) -0.005(2)
C6 0.031(3) 0.037(3) 0.041(3) 0.001(2) -0.005(2) -0.006(2)
C7 0.027(2) 0.034(3) 0.029(3) 0.000(2) 0.001(2) -0.001(2)
C8 0.037(3) 0.039(3) 0.030(3) 0.002(2) 0.006(2) 0.002(2)
C9 0.060(4) 0.041(3) 0.045(3) 0.007(3) 0.003(3) 0.005(3)
C10 0.096(6) 0.038(3) 0.058(4) 0.007(3) 0.030(4) 0.012(4)
C11 0.061(5) 0.090(6) 0.060(5) 0.029(4) 0.019(4) 0.039(5)
C12 0.042(3) 0.083(6) 0.074(5) 0.025(5) 0.004(3) 0.013(4)
C13 0.035(3) 0.064(4) 0.049(4) 0.012(3) -0.002(3) 0.006(3)
C14 0.030(2) 0.040(3) 0.051(3) 0.008(3) -0.001(2) -0.002(2)
C15 0.086(6) 0.064(5) 0.067(5) -0.014(4) 0.013(4) -0.022(4)
C16 0.096(7) 0.071(6) 0.092(7) -0.015(5) -0.014(6) -0.039(5)
C17 0.048(4) 0.058(4) 0.105(7) 0.019(5) -0.011(4) -0.014(4)
C18 0.045(4) 0.075(5) 0.096(6) 0.022(5) 0.026(4) -0.002(4)
C19 0.054(4) 0.050(4) 0.066(4) 0.006(3) 0.021(3) -0.004(3)
C20 0.035(3) 0.035(3) 0.025(3) -0.003(2) 0.002(2) -0.001(2)
C21 0.047(3) 0.058(4) 0.042(3) -0.009(3) 0.000(3) -0.008(3)
C22 0.068(4) 0.071(5) 0.047(4) -0.022(4) 0.002(3) -0.010(4)
C23 0.104(6) 0.064(5) 0.038(4) -0.013(3) 0.014(4) -0.003(5)
C24 0.068(5) 0.089(6) 0.048(4) -0.011(4) 0.024(4) -0.002(4)
C25 0.045(3) 0.064(4) 0.050(4) -0.011(3) 0.010(3) -0.010(3)
Cl1 0.0739(11) 0.0613(10) 0.0547(10) -0.0096(8) -0.0312(9) 0.0218(9)
N1 0.032(2) 0.036(2) 0.034(2) 0.0028(19) 0.0063(18) 0.0006(19)
N2 0.028(2) 0.035(2) 0.028(2) 0.0001(18) -0.0018(17) 0.0018(18)
O1 0.043(2) 0.056(3) 0.054(3) 0.025(2) 0.0032(19) 0.005(2)
O2 0.033(2) 0.049(2) 0.053(3) 0.000(2) -0.0015(18) 0.0071(18)
P1 0.0310(6) 0.0359(7) 0.0294(7) 0.0040(5) -0.0023(5) 0.0018(5)
C26 0.123(10) 0.125(10) 0.092(8) 0.009(8) 0.012(7) 0.036(9)
Cl2 0.246(5) 0.134(3) 0.092(2) 0.001(2) 0.008(3) -0.061(3)
Cl3 0.113(2) 0.139(3) 0.157(3) 0.025(2) 0.012(2) -0.047(2)

loop_
_atom_type_symbol
_atom_type_description
_atom_type_scat_dispersion_real
_atom_type_scat_dispersion_imag
_atom_type_scat_source
C C 0.0181 0.0091 'International Tables Vol C Tables 4.2.6.8 and 6.1.1.4'
H H 0.0000 0.0000 'International Tables Vol C Tables 4.2.6.8 and 6.1.1.4'
Au Au -4.4197 7.2980 'International Tables Vol C Tables 4.2.6.8 and 6.1.1.4'
Cl Cl 0.3639 0.7018 'International Tables Vol C Tables 4.2.6.8 and 6.1.1.4'
N N 0.0311 0.0180 'International Tables Vol C Tables 4.2.6.8 and 6.1.1.4'
O O 0.0492 0.0322 'International Tables Vol C Tables 4.2.6.8 and 6.1.1.4'
P P 0.2955 0.4335 'International Tables Vol C Tables 4.2.6.8 and 6.1.1.4'

loop_
_exptl_crystal_face_index_h
_exptl_crystal_face_index_k
_exptl_crystal_face_index_l
_exptl_crystal_face_perp_dist
_exptl_oxdiff_crystal_face_indexfrac_h
_exptl_oxdiff_crystal_face_indexfrac_k
_exptl_oxdiff_crystal_face_indexfrac_l
_exptl_oxdiff_crystal_face_x
_exptl_oxdiff_crystal_face_y
_exptl_oxdiff_crystal_face_z
1 5 10 0.0881 1.0727 4.5963 9.8650 0.1708 0.7114 0.6817
2 -4 -11 0.1675 2.2301 -3.6204 -11.3544 -0.0820 -0.3412 -0.9364
-6 -4 -2 0.0896 -6.1034 -3.8521 -2.2023 -0.2320 -0.9671 0.1046
-3 1 13 0.1477 -3.4786 0.9139 12.9254 0.2829 -0.0677 0.9568
-5 5 -2 0.0647 -4.7207 5.0625 -2.1078 -0.8426 0.2022 0.4992
2 1 -14 0.1431 1.6712 1.0598 -13.9148 -0.6168 0.1479 -0.7731
3 -5 8 0.0590 2.9374 -4.5461 8.4881 0.9722 -0.2333 -0.0187
2 6 -3 0.1264 2.0000 6.0000 -3.0000 -0.4778 0.8485 0.0334
6 2 6 0.0356 6.0000 2.0000 6.0000 0.5508 0.7699 -0.0037
3 -6 5 0.0541 3.0000 -6.0000 5.0000 0.9298 -0.4288 -0.2814

loop_
_geom_angle_atom_site_label_1
_geom_angle_atom_site_label_2
_geom_angle_atom_site_label_3
_geom_angle
P1 Au1 Cl1 174.37(6)
N1 C1 C2 108.3(5)
O1 C1 C2 126.9(5)
O1 C1 N1 124.8(5)
C1 C2 H2 110.5
C1 C2 C3 104.3(4)
C1 C2 C7 112.8(4)
C3 C2 H2 110.5
C3 C2 C7 108.0(4)
C7 C2 H2 110.5
C2 C3 H3 112.2
C2 C3 P1 102.7(4)
C4 C3 C2 105.3(4)
C4 C3 H3 112.2
C4 C3 P1 111.7(4)
P1 C3 H3 112.2
N1 C4 C3 107.9(5)
O2 C4 C3 126.8(6)
O2 C4 N1 125.3(6)
H5A C5 H5B 109.0
C6 C5 H5A 111.0
C6 C5 H5B 111.0
C6 C5 P1 103.7(4)
P1 C5 H5A 111.0
P1 C5 H5B 111.0
C5 C6 H6A 110.2
C5 C6 H6B 110.2
C5 C6 C7 107.7(4)
H6A C6 H6B 108.5
C7 C6 H6A 110.2
C7 C6 H6B 110.2
C6 C7 C2 105.9(4)
C8 C7 C2 114.5(4)
C8 C7 C6 113.9(4)
N2 C7 C2 101.3(4)
N2 C7 C6 107.2(4)
N2 C7 C8 113.0(4)
C9 C8 C7 123.2(5)
C13 C8 C7 119.2(5)
C13 C8 C9 117.7(6)
C8 C9 H9 119.6
C8 C9 C10 120.9(7)
C10 C9 H9 119.6
C9 C10 H10 120.2
C11 C10 C9 119.7(7)
C11 C10 H10 120.2
C10 C11 H11 119.9
C12 C11 C10 120.2(7)
C12 C11 H11 119.9
C11 C12 H12 119.7
C11 C12 C13 120.6(7)
C13 C12 H12 119.7
C8 C13 C12 120.8(7)
C8 C13 H13 119.6
C12 C13 H13 119.6
C15 C14 C19 119.9(7)
C15 C14 N1 119.3(6)
C19 C14 N1 120.7(6)
C14 C15 H15 120.4
C14 C15 C16 119.2(9)
C16 C15 H15 120.4
C15 C16 H16 119.3
C17 C16 C15 121.4(9)
C17 C16 H16 119.3
C16 C17 H17 120.4
C18 C17 C16 119.1(8)
C18 C17 H17 120.4
C17 C18 H18 119.3
C17 C18 C19 121.5(8)
C19 C18 H18 119.3
C14 C19 C18 118.8(7)
C14 C19 H19 120.6
C18 C19 H19 120.6
C21 C20 C25 118.8(5)
C21 C20 N2 116.5(5)
C25 C20 N2 124.7(5)
C20 C21 H21 119.9
C20 C21 C22 120.3(6)
C22 C21 H21 119.9
C21 C22 H22 119.9
C23 C22 C21 120.2(7)
C23 C22 H22 119.9
C22 C23 H23 119.8
C22 C23 C24 120.3(7)
C24 C23 H23 119.8
C23 C24 H24 120.3
C23 C24 C25 119.5(7)
C25 C24 H24 120.3
C20 C25 H25 119.6
C24 C25 C20 120.8(7)
C24 C25 H25 119.6
C1 N1 C14 122.1(5)
C4 N1 C1 113.8(5)
C4 N1 C14 124.0(5)
C7 N2 P1 100.0(3)
C20 N2 C7 124.5(4)
C20 N2 P1 116.5(4)
C3 P1 Au1 124.89(18)
C5 P1 Au1 123.9(2)
C5 P1 C3 98.2(3)
N2 P1 Au1 114.99(16)
N2 P1 C3 91.0(2)
N2 P1 C5 96.0(3)
H26A C26 H26B 108.1
Cl2 C26 H26A 109.5
Cl2 C26 H26B 109.5
Cl3 C26 H26A 109.5
Cl3 C26 H26B 109.5
Cl3 C26 Cl2 110.8(7)

loop_
_geom_bond_atom_site_label_1
_geom_bond_atom_site_label_2
_geom_bond_distance
Au1 Cl1 2.2946(16)
Au1 P1 2.2136(14)
C1 C2 1.521(7)
C1 N1 1.391(7)
C1 O1 1.191(7)
C2 H2 0.9800
C2 C3 1.554(7)
C2 C7 1.572(7)
C3 H3 0.9800
C3 C4 1.519(8)
C3 P1 1.829(6)
C4 N1 1.390(8)
C4 O2 1.199(7)
C5 H5A 0.9700
C5 H5B 0.9700
C5 C6 1.535(8)
C5 P1 1.821(6)
C6 H6A 0.9700
C6 H6B 0.9700
C6 C7 1.570(7)
C7 C8 1.508(7)
C7 N2 1.493(6)
C8 C9 1.383(9)
C8 C13 1.374(8)
C9 H9 0.9300
C9 C10 1.388(10)
C10 H10 0.9300
C10 C11 1.361(13)
C11 H11 0.9300
C11 C12 1.346(12)
C12 H12 0.9300
C12 C13 1.382(10)
C13 H13 0.9300
C14 C15 1.361(10)
C14 C19 1.367(9)
C14 N1 1.439(7)
C15 H15 0.9300
C15 C16 1.385(12)
C16 H16 0.9300
C16 C17 1.355(14)
C17 H17 0.9300
C17 C18 1.328(13)
C18 H18 0.9300
C18 C19 1.402(10)
C19 H19 0.9300
C20 C21 1.375(8)
C20 C25 1.388(8)
C20 N2 1.442(7)
C21 H21 0.9300
C21 C22 1.383(9)
C22 H22 0.9300
C22 C23 1.364(12)
C23 H23 0.9300
C23 C24 1.376(12)
C24 H24 0.9300
C24 C25 1.377(10)
C25 H25 0.9300
N2 P1 1.712(4)
C26 H26A 0.9700
C26 H26B 0.9700
C26 Cl2 1.759(14)
C26 Cl3 1.715(14)

loop_
_geom_torsion_atom_site_label_1
_geom_torsion_atom_site_label_2
_geom_torsion_atom_site_label_3
_geom_torsion_atom_site_label_4
_geom_torsion
C1 C2 C3 C4 2.9(6)
C1 C2 C3 P1 120.0(4)
C1 C2 C7 C6 170.9(4)
C1 C2 C7 C8 44.5(6)
C1 C2 C7 N2 -77.4(5)
C2 C1 N1 C4 6.6(6)
C2 C1 N1 C14 -171.8(5)
C2 C3 C4 N1 0.7(6)
C2 C3 C4 O2 -177.9(6)
C2 C3 P1 Au1 -152.7(3)
C2 C3 P1 C5 65.4(4)
C2 C3 P1 N2 -30.9(4)
C2 C7 C8 C9 -90.1(7)
C2 C7 C8 C13 87.7(6)
C2 C7 N2 C20 168.1(5)
C2 C7 N2 P1 -59.8(4)
C3 C2 C7 C6 -74.4(5)
C3 C2 C7 C8 159.3(4)
C3 C2 C7 N2 37.3(5)
C3 C4 N1 C1 -4.6(6)
C3 C4 N1 C14 173.8(5)
C4 C3 P1 Au1 -40.3(5)
C4 C3 P1 C5 177.7(4)
C4 C3 P1 N2 81.5(4)
C5 C6 C7 C2 72.6(6)
C5 C6 C7 C8 -160.7(5)
C5 C6 C7 N2 -35.0(6)
C6 C5 P1 Au1 150.0(3)
C6 C5 P1 C3 -67.5(4)
C6 C5 P1 N2 24.4(4)
C6 C7 C8 C9 147.9(6)
C6 C7 C8 C13 -34.4(7)
C6 C7 N2 C20 -81.2(6)
C6 C7 N2 P1 50.9(4)
C7 C2 C3 C4 -117.3(5)
C7 C2 C3 P1 -0.2(5)
C7 C8 C9 C10 -178.1(6)
C7 C8 C13 C12 180.0(6)
C7 N2 P1 Au1 -175.8(2)
C7 N2 P1 C3 54.4(3)
C7 N2 P1 C5 -44.0(4)
C8 C7 N2 C20 45.1(7)
C8 C7 N2 P1 177.2(4)
C8 C9 C10 C11 -3.9(11)
C9 C8 C13 C12 -2.1(10)
C9 C10 C11 C12 1.7(12)
C10 C11 C12 C13 0.2(13)
C11 C12 C13 C8 0.0(12)
C13 C8 C9 C10 4.1(9)
C14 C15 C16 C17 1.4(16)
C15 C14 C19 C18 1.3(11)
C15 C14 N1 C1 79.9(9)
C15 C14 N1 C4 -98.4(8)
C15 C16 C17 C18 -1.0(15)
C16 C17 C18 C19 0.8(14)
C17 C18 C19 C14 -0.9(13)
C19 C14 C15 C16 -1.6(13)
C19 C14 N1 C1 -99.6(7)
C19 C14 N1 C4 82.2(8)
C20 C21 C22 C23 -2.2(12)
C20 N2 P1 Au1 -38.9(4)
C20 N2 P1 C3 -168.7(4)
C20 N2 P1 C5 92.9(4)
C21 C20 C25 C24 -3.2(11)
C21 C20 N2 C7 -144.3(5)
C21 C20 N2 P1 90.3(6)
C21 C22 C23 C24 -1.5(14)
C22 C23 C24 C25 2.8(14)
C23 C24 C25 C20 -0.5(13)
C25 C20 C21 C22 4.5(10)
C25 C20 N2 C7 34.3(9)
C25 C20 N2 P1 -91.0(6)
N1 C1 C2 C3 -5.6(6)
N1 C1 C2 C7 111.3(5)
N1 C14 C15 C16 179.0(8)
N1 C14 C19 C18 -179.3(6)
N2 C7 C8 C9 25.2(7)
N2 C7 C8 C13 -157.0(5)
N2 C20 C21 C22 -176.8(6)
N2 C20 C25 C24 178.2(7)
O1 C1 C2 C3 174.0(6)
O1 C1 C2 C7 -69.0(8)
O1 C1 N1 C4 -173.1(6)
O1 C1 N1 C14 8.5(9)
O2 C4 N1 C1 174.0(6)
O2 C4 N1 C14 -7.6(9)
P1 C3 C4 N1 -110.1(4)
P1 C3 C4 O2 71.3(7)
P1 C5 C6 C7 2.9(6)
